data_4062101
loop_
_publ_author_name
'Hetterscheid, Dennis G.H.'
'de Bruin, Bas'
'Smits, Jan M. M.'
'Gal, Anton W.'

_publ_section_title
;
Disproportionation of Rh^II^(cod) to Rh^I^(cod) and
Rh^III^(cycloocta-2,5-dien-1-yl); Hydrogen atom transfer vs electron
and proton transfer.
;
_journal_name_full Organometallics
_journal_year 2003
_chemical_formula_sum 'C24 H32 F12 N3 O2 P2 Rh'
_chemical_formula_weight 787.38
_space_group_IT_number 14
_symmetry_cell_setting monoclinic
_symmetry_space_group_name_Hall '-P 2ybc'
_symmetry_space_group_name_H-M 'P 1 21/c 1'
_cell_angle_alpha 90.00
_cell_angle_beta 100.562(10)
_cell_angle_gamma 90.00
_cell_formula_units_Z 4
_cell_length_a 10.9720(12)
_cell_length_b 15.514(3)
_cell_length_c 18.2190(18)
_cell_measurement_temperature 293(2)
_cell_volume 3048.7(7)
_diffrn_ambient_temperature 293(2)
_exptl_crystal_density_diffrn 1.715
_refine_ls_R_factor_obs 0.0791
_refine_ls_wR_factor_obs 0.1951
_cod_depositor_comments
;
The following automatic conversions were performed:
'_geom_bond_publ_flag' value 'Y' changed to 'y' according to
'/home/saulius/struct/CIF-dictionaries/cif_core.dic' dictionary named
'cif_core.dic' version 2.4.1 from 2010-06-29 (50 times).

Automatic conversion script
Id: cif_fix_enum 1527 2010-12-29 10:47:43Z saulius 
;
_cod_original_sg_symbol_H-M 'P 21/c'
_cod_database_code 4062101

loop_
_symmetry_equiv_pos_as_xyz
'x, y, z'
'-x, y+1/2, -z+1/2'
'-x, -y, -z'
'x, -y-1/2, z-1/2'

loop_
_atom_site_label
_atom_site_type_symbol
_atom_site_fract_x
_atom_site_fract_y
_atom_site_fract_z
_atom_site_U_iso_or_equiv
_atom_site_adp_type
_atom_site_occupancy
_atom_site_calc_flag
_atom_site_refinement_flags
_atom_site_disorder_assembly
_atom_site_disorder_group
Rh1 Rh 0.11859(5) 0.14807(4) 0.17613(3) 0.0469(2) Uani 1 d . . .
C1 C 0.1008(11) 0.2070(8) 0.0627(5) 0.080(3) Uani 1 d . . .
H1 H 0.178(10) 0.180(7) 0.037(6) 0.096 Uiso 1 d . . .
C2 C 0.0053(11) 0.1538(8) 0.0611(6) 0.081(3) Uani 1 d . . .
H2 H 0.018(11) 0.103(7) 0.051(6) 0.097 Uiso 1 d . . .
C3 C -0.1186(9) 0.1703(7) 0.0810(6) 0.080(3) Uani 1 d . . .
H3A H -0.1466 0.2288 0.0691 0.096 Uiso 1 calc R . .
H3B H -0.1806 0.1300 0.0565 0.096 Uiso 1 calc R . .
C4 C -0.0886(8) 0.1556(7) 0.1627(5) 0.066(2) Uani 1 d . . .
H4 H -0.140(9) 0.104(6) 0.186(5) 0.079 Uiso 1 d . . .
C5 C -0.0287(9) 0.2143(7) 0.2157(6) 0.071(3) Uani 1 d . . .
H5 H -0.037(9) 0.205(7) 0.269(6) 0.085 Uiso 1 d . . .
C6 C 0.0552(10) 0.2751(6) 0.2026(6) 0.077(3) Uani 1 d . . .
H6 H 0.125(10) 0.300(7) 0.218(6) 0.092 Uiso 1 d . . .
C7 C 0.0369(13) 0.3347(8) 0.1323(8) 0.109(4) Uani 1 d . . .
H7A H -0.0510 0.3387 0.1118 0.131 Uiso 1 calc R . .
H7B H 0.0659 0.3921 0.1476 0.131 Uiso 1 calc R . .
C8 C 0.1035(12) 0.3042(9) 0.0721(8) 0.115(5) Uani 1 d . . .
H8A H 0.1891 0.3232 0.0838 0.138 Uiso 1 calc R . .
H8B H 0.0657 0.3306 0.0252 0.138 Uiso 1 calc R . .
N1 N 0.1699(6) 0.0234(4) 0.1479(3) 0.0514(15) Uani 1 d . . .
C11 C 0.3675(8) 0.0913(7) 0.1478(6) 0.076(3) Uani 1 d . . .
H11A H 0.4476 0.0762 0.1771 0.092 Uiso 1 calc R . .
H11B H 0.3807 0.1103 0.0991 0.092 Uiso 1 calc R . .
C12 C 0.2872(8) 0.0136(6) 0.1383(4) 0.058(2) Uani 1 d . . .
C13 C 0.3316(10) -0.0662(8) 0.1198(6) 0.080(3) Uani 1 d . . .
H13 H 0.4133 -0.0727 0.1134 0.095 Uiso 1 calc R . .
C14 C 0.2517(13) -0.1346(8) 0.1110(6) 0.090(4) Uani 1 d . . .
H14 H 0.2795 -0.1884 0.0988 0.108 Uiso 1 calc R . .
C15 C 0.1335(11) -0.1252(7) 0.1200(5) 0.076(3) Uani 1 d . . .
H15 H 0.0791 -0.1717 0.1134 0.092 Uiso 1 calc R . .
C16 C 0.0950(9) -0.0461(6) 0.1390(5) 0.066(2) Uani 1 d . . .
H16 H 0.0137 -0.0398 0.1462 0.079 Uiso 1 calc R . .
N2 N 0.1778(6) 0.1080(4) 0.2847(3) 0.0500(15) Uani 1 d . . .
C21 C 0.3675(9) 0.1734(7) 0.2648(5) 0.076(3) Uani 1 d . . .
H21A H 0.3650 0.2337 0.2785 0.091 Uiso 1 calc R . .
H21B H 0.4535 0.1552 0.2738 0.091 Uiso 1 calc R . .
C22 C 0.2976(8) 0.1214(6) 0.3120(5) 0.062(2) Uani 1 d . . .
C23 C 0.3514(9) 0.0883(7) 0.3820(5) 0.080(3) Uani 1 d . . .
H23 H 0.4355 0.0969 0.4001 0.096 Uiso 1 calc R . .
C24 C 0.2835(10) 0.0447(7) 0.4232(5) 0.081(3) Uani 1 d . . .
H24 H 0.3194 0.0227 0.4696 0.097 Uiso 1 calc R . .
C25 C 0.1578(10) 0.0329(6) 0.3952(5) 0.073(3) Uani 1 d . . .
H25 H 0.1079 0.0042 0.4234 0.088 Uiso 1 calc R . .
C26 C 0.1084(8) 0.0638(6) 0.3259(5) 0.061(2) Uani 1 d . . .
H26 H 0.0250 0.0542 0.3066 0.073 Uiso 1 calc R . .
N3 N 0.3142(6) 0.1632(5) 0.1848(4) 0.0586(18) Uani 1 d . . .
H3 H 0.3279 0.2129 0.1610 0.070 Uiso 1 calc R . .
P1 P 0.2457(3) -0.40386(18) 0.12295(18) 0.0819(8) Uani 1 d . . .
F1 F 0.3426(9) -0.4674(7) 0.1102(10) 0.239(7) Uani 1 d . . .
F2 F 0.3375(11) -0.3399(8) 0.1546(11) 0.289(10) Uani 1 d . . .
F3 F 0.1456(11) -0.3366(6) 0.1341(8) 0.199(6) Uani 1 d . . .
F4 F 0.1488(13) -0.4634(9) 0.0756(9) 0.239(7) Uani 1 d . . .
F5 F 0.249(2) -0.3603(10) 0.0510(9) 0.290(9) Uani 1 d . . .
F6 F 0.1982(15) -0.4547(10) 0.1828(7) 0.237(7) Uani 1 d . . .
P2 P -0.2881(2) -0.4072(2) -0.39918(16) 0.0774(8) Uani 1 d . . .
F7 F -0.3811(11) -0.3805(9) -0.4670(5) 0.206(6) Uani 1 d . . .
F8 F -0.3560(9) -0.4941(6) -0.3978(6) 0.156(3) Uani 1 d . . .
F9 F -0.1873(7) -0.4384(7) -0.3312(4) 0.141(3) Uani 1 d . . .
F10 F -0.2125(10) -0.3210(6) -0.3965(6) 0.166(4) Uani 1 d . . .
F11 F -0.3666(7) -0.3673(6) -0.3448(5) 0.141(3) Uani 1 d . . .
F12 F -0.2032(7) -0.4478(5) -0.4528(4) 0.116(2) Uani 1 d . . .
O31 O 0.6837(8) 0.1730(7) 0.6166(5) 0.112(3) Uani 1 d . . .
C32 C 0.5916(13) 0.2196(11) 0.5670(7) 0.124(5) Uani 1 d . . .
H32A H 0.6098 0.2167 0.5169 0.149 Uiso 1 calc R . .
H32B H 0.5942 0.2796 0.5819 0.149 Uiso 1 calc R . .
C33 C 0.4686(11) 0.1857(9) 0.5665(7) 0.105(4) Uani 1 d . . .
H33A H 0.4086 0.2181 0.5314 0.126 Uiso 1 calc R . .
H33B H 0.4650 0.1259 0.5505 0.126 Uiso 1 calc R . .
O34 O 0.4398(7) 0.1913(5) 0.6371(4) 0.091(2) Uani 1 d . . .
C35 C 0.5329(14) 0.1442(10) 0.6897(8) 0.127(6) Uani 1 d . . .
H35A H 0.5288 0.0834 0.6771 0.153 Uiso 1 calc R . .
H35B H 0.5157 0.1505 0.7398 0.153 Uiso 1 calc R . .
C36 C 0.6572(12) 0.1770(13) 0.6875(7) 0.137(6) Uani 1 d . . .
H36A H 0.6634 0.2363 0.7046 0.164 Uiso 1 calc R . .
H36B H 0.7178 0.1433 0.7211 0.164 Uiso 1 calc R . .

loop_
_atom_site_aniso_label
_atom_site_aniso_U_11
_atom_site_aniso_U_22
_atom_site_aniso_U_33
_atom_site_aniso_U_23
_atom_site_aniso_U_13
_atom_site_aniso_U_12
Rh1 0.0426(3) 0.0516(4) 0.0470(3) 0.0023(3) 0.0095(2) 0.0033(3)
C1 0.071(7) 0.104(9) 0.064(6) 0.027(6) 0.010(5) 0.028(6)
C2 0.071(6) 0.100(8) 0.062(6) 0.010(6) -0.011(5) 0.033(7)
C3 0.064(6) 0.088(8) 0.083(7) 0.003(5) -0.002(5) 0.011(5)
C4 0.043(4) 0.079(6) 0.075(6) 0.003(5) 0.010(4) 0.011(5)
C5 0.079(6) 0.064(6) 0.078(6) -0.005(5) 0.035(5) 0.003(5)
C6 0.075(6) 0.054(6) 0.099(8) -0.014(5) 0.011(6) 0.016(5)
C7 0.110(10) 0.067(7) 0.144(12) 0.025(7) 0.007(9) 0.005(7)
C8 0.106(9) 0.107(10) 0.139(12) 0.070(9) 0.042(9) 0.028(8)
N1 0.043(3) 0.062(4) 0.048(4) -0.001(3) 0.008(3) 0.005(3)
C11 0.050(5) 0.095(8) 0.090(7) 0.001(6) 0.027(5) 0.001(5)
C12 0.057(5) 0.072(6) 0.047(4) 0.006(4) 0.015(4) 0.009(4)
C13 0.075(6) 0.089(8) 0.077(6) 0.010(6) 0.019(5) 0.035(6)
C14 0.126(10) 0.073(8) 0.068(6) 0.001(5) 0.008(6) 0.036(7)
C15 0.086(7) 0.066(6) 0.068(6) -0.002(5) -0.011(5) 0.001(5)
C16 0.063(5) 0.060(6) 0.068(5) -0.006(5) -0.003(4) 0.001(5)
N2 0.050(4) 0.053(4) 0.046(3) 0.002(3) 0.006(3) -0.006(3)
C21 0.062(5) 0.096(8) 0.066(6) 0.006(5) 0.002(4) -0.028(5)
C22 0.058(5) 0.082(6) 0.049(4) -0.007(4) 0.013(4) -0.004(4)
C23 0.065(6) 0.115(9) 0.054(5) 0.009(6) -0.007(4) -0.012(6)
C24 0.081(7) 0.104(8) 0.057(5) 0.014(6) 0.007(5) -0.001(6)
C25 0.090(7) 0.075(6) 0.060(5) 0.010(5) 0.023(5) -0.009(5)
C26 0.060(5) 0.066(5) 0.060(5) 0.007(4) 0.017(4) -0.007(4)
N3 0.050(4) 0.067(5) 0.059(4) 0.010(3) 0.012(3) -0.010(3)
P1 0.096(2) 0.0666(17) 0.095(2) -0.0164(15) 0.0467(17) -0.0080(15)
F1 0.117(7) 0.142(8) 0.47(2) -0.039(11) 0.088(10) 0.051(6)
F2 0.130(8) 0.182(11) 0.49(3) -0.158(14) -0.119(12) 0.011(7)
F3 0.199(10) 0.112(7) 0.331(16) -0.011(8) 0.170(11) 0.021(7)
F4 0.224(13) 0.191(12) 0.317(18) -0.094(13) 0.087(12) -0.059(10)
F5 0.45(3) 0.245(16) 0.223(15) 0.046(12) 0.204(17) -0.041(16)
F6 0.333(18) 0.235(14) 0.176(10) 0.070(10) 0.131(11) 0.085(13)
P2 0.0658(15) 0.096(2) 0.0718(16) -0.0115(15) 0.0173(13) -0.0002(14)
F7 0.185(10) 0.313(15) 0.099(6) -0.004(8) -0.033(6) 0.123(10)
F8 0.141(7) 0.135(7) 0.209(9) -0.030(7) 0.078(7) -0.051(6)
F9 0.109(5) 0.205(9) 0.106(5) 0.009(6) 0.013(4) 0.026(6)
F10 0.205(10) 0.121(6) 0.203(10) -0.040(6) 0.113(8) -0.060(7)
F11 0.100(5) 0.179(8) 0.158(7) -0.053(6) 0.061(5) 0.007(5)
F12 0.113(5) 0.145(6) 0.098(5) -0.019(4) 0.046(4) 0.006(5)
O31 0.079(5) 0.167(9) 0.094(6) -0.005(6) 0.027(4) 0.001(5)
C32 0.116(11) 0.165(15) 0.095(9) 0.035(10) 0.032(8) 0.005(10)
C33 0.084(8) 0.128(11) 0.097(9) -0.026(8) 0.004(7) 0.030(8)
O34 0.071(4) 0.109(6) 0.099(5) -0.010(5) 0.031(4) 0.013(4)
C35 0.134(12) 0.164(15) 0.098(9) 0.034(10) 0.058(9) 0.054(11)
C36 0.079(8) 0.25(2) 0.075(8) 0.007(10) -0.003(6) 0.025(10)

loop_
_geom_bond_atom_site_label_1
_geom_bond_atom_site_label_2
_geom_bond_distance
_geom_bond_site_symmetry_2
_geom_bond_publ_flag
Rh1 N2 2.062(6) . y
Rh1 N1 2.104(7) . y
Rh1 N3 2.136(6) . y
Rh1 C5 2.148(9) . y
Rh1 C6 2.173(9) . y
Rh1 C2 2.233(9) . y
Rh1 C1 2.236(9) . y
Rh1 C4 2.245(8) . y
C1 C2 1.331(16) . y
C1 C8 1.516(18) . y
C2 C3 1.491(15) . y
C3 C4 1.482(14) . y
C4 C5 1.400(14) . y
C5 C6 1.370(14) . y
C6 C7 1.562(16) . y
C7 C8 1.501(18) . y
N1 C12 1.339(10) . y
N1 C16 1.346(11) . y
C11 N3 1.478(12) . y
C11 C12 1.484(13) . y
C12 C13 1.395(13) . y
C13 C14 1.367(16) . y
C14 C15 1.345(16) . y
C15 C16 1.363(13) . y
N2 C22 1.333(10) . y
N2 C26 1.349(10) . y
C21 N3 1.477(11) . y
C21 C22 1.490(12) . y
C22 C23 1.402(12) . y
C23 C24 1.334(13) . y
C24 C25 1.393(13) . y
C25 C26 1.367(12) . y
P1 F2 1.455(10) . y
P1 F5 1.482(13) . y
P1 F1 1.499(9) . y
P1 F6 1.514(12) . y
P1 F4 1.546(13) . y
P1 F3 1.555(9) . y
P2 F7 1.509(8) . y
P2 F8 1.542(9) . y
P2 F11 1.556(7) . y
P2 F10 1.570(9) . y
P2 F9 1.577(8) . y
P2 F12 1.597(7) . y
O31 C36 1.376(14) . y
O31 C32 1.423(15) . y
C32 C33 1.447(17) . y
C33 O34 1.383(14) . y
O34 C35 1.461(15) . y
C35 C36 1.46(2) . y
